data_4329651
loop_
_publ_author_name
'Sarah J. Ewing'
'Anthony V. Powell'
'Paz Vaqueiro'

_publ_contact_author_address
; 
 Department of Chemistry, 
 Heriot-Watt University 
 Edinburgh, EH14 4AS, UK. 
;
_publ_contact_author_name 'Paz Vaqueiro'
_publ_section_title
;
 [C7H10N][In3Se5]: A Layered Selenide with Two Indium Coordination
 Environments
;
_journal_name_full 'Inorganic Chemistry'
_journal_page_first 7404
_journal_page_last 7409
_journal_paper_doi 10.1021/ic300861h
_journal_volume 51
_journal_year 2012
_chemical_absolute_configuration ad
_chemical_formula_moiety ' In3 Se5, C7 H10 N1'
_chemical_formula_sum 'C7 H10 In3 N Se5'
_chemical_formula_weight 847.42
_space_group_IT_number 18
_symmetry_cell_setting orthorhombic
_symmetry_space_group_name_Hall 'P 2bc 2'
_symmetry_space_group_name_H-M 'P 2 21 21'
_atom_sites_solution_hydrogens difmap
_atom_sites_solution_primary other
_cell_angle_alpha 90
_cell_angle_beta 90
_cell_angle_gamma 90
_cell_formula_units_Z 4
_cell_length_a 4.0034(4)
_cell_length_b 16.9343(14)
_cell_length_c 23.2483(19)
_cell_measurement_reflns_used 3395
_cell_measurement_temperature 293
_cell_measurement_theta_max 27.099
_cell_measurement_theta_min 1.488
_cell_volume 1576.1(2)
_computing_cell_refinement
; 
 Bruker X8 Apex 2 software 
;
_computing_data_collection
; 
 Bruker X8 Apex 2 software 
;
_computing_data_reduction
; 
 Bruker X8 Apex 2 software 
;
_computing_molecular_graphics 'CAMERON (Watkin et al., 1996)'
_computing_publication_material 'CRYSTALS (Betteridge et al., 2003)'
_computing_structure_refinement 'CRYSTALS (Betteridge et al., 2003)'
_computing_structure_solution 'Superflip (Palatinus & Chapuis, 2007)'
_diffrn_ambient_temperature 293
_diffrn_measured_fraction_theta_full 0.998
_diffrn_measured_fraction_theta_max 0.983
_diffrn_measurement_device Serial
_diffrn_measurement_device_type Unknown
_diffrn_measurement_method \w/2\q
_diffrn_radiation_monochromator graphite
_diffrn_radiation_type 'Mo K\a'
_diffrn_radiation_wavelength 0.71073
_diffrn_reflns_av_R_equivalents 0.084
_diffrn_reflns_limit_h_max 5
_diffrn_reflns_limit_h_min -3
_diffrn_reflns_limit_k_max 21
_diffrn_reflns_limit_k_min -21
_diffrn_reflns_limit_l_max 29
_diffrn_reflns_limit_l_min -29
_diffrn_reflns_number 20796
_diffrn_reflns_theta_full 26.015
_diffrn_reflns_theta_max 27.099
_diffrn_reflns_theta_min 1.488
_diffrn_standards_number 0
_exptl_absorpt_coefficient_mu 15.874
_exptl_absorpt_correction_T_max 0.85
_exptl_absorpt_correction_T_min 0.56
_exptl_absorpt_correction_type multi-scan
_exptl_absorpt_process_details 'Bruker SADABS'
_exptl_crystal_colour yellow
_exptl_crystal_density_diffrn 3.571
_exptl_crystal_description needle
_exptl_crystal_F_000 1504
_exptl_crystal_size_max 0.060
_exptl_crystal_size_mid 0.010
_exptl_crystal_size_min 0.010
_refine_diff_density_max 4.63
_refine_diff_density_min -2.73
_refine_ls_abs_structure_details 'Flack (1983), 1355 Friedel-pairs'
_refine_ls_abs_structure_Flack 0.50(3)
_refine_ls_extinction_method none
_refine_ls_goodness_of_fit_ref 1.1139
_refine_ls_hydrogen_treatment noref
_refine_ls_matrix_type full
_refine_ls_number_parameters 107
_refine_ls_number_reflns 2670
_refine_ls_number_restraints 0
_refine_ls_R_factor_all 0.0851
_refine_ls_R_factor_gt 0.0723
_refine_ls_shift/su_max 0.0006909
_refine_ls_shift/su_mean 0.0000657
_refine_ls_structure_factor_coef F
_refine_ls_weighting_details
;
 Method, part 1, Chebychev polynomial, (Watkin, 1994, Prince, 1982) 
 [weight] = 1.0/[A~0~*T~0~(x)+A~1~*T~1~(x) ... +A~n-1~]*T~n-1~(x)] 
 where A~i~ are the Chebychev coefficients listed below and x= Fcalc/Fmax 
 Method = Robust Weighting (Prince, 1982) 
 W = [weight] * [1-(deltaF/6*sigmaF)^2^]^2^ 
 A~i~ are: 
 0.853 0.811 0.538 
;
_refine_ls_weighting_scheme calc
_refine_ls_wR_factor_all 0.0819
_refine_ls_wR_factor_gt 0.0753
_refine_ls_wR_factor_ref 0.0735
_reflns_limit_h_max 5
_reflns_limit_h_min -5
_reflns_limit_k_max 21
_reflns_limit_k_min 0
_reflns_limit_l_max 29
_reflns_limit_l_min 0
_reflns_number_gt 2895
_reflns_number_total 3395
_reflns_threshold_expression I>2.0\s(I)
_oxford_diffrn_Wilson_B_factor 1.28
_oxford_diffrn_Wilson_scale 710.75
_oxford_refine_ls_r_factor_ref 0.0675
_oxford_refine_ls_scale 0.04188(15)
_oxford_reflns_number_all 3384
_oxford_reflns_threshold_expression_ref I>3.0\s(I)
_cod_data_source_file ic300861h_si_001_1.cif
_cod_data_source_block 2
_cod_original_sg_symbol_H-M 'P 2 21 21 '
_cod_original_formula_sum 'C7 H10 In3 N1 Se5'
_cod_database_code 4329651

loop_
_symmetry_equiv_pos_as_xyz
x,y,z
-x,-y+1/2,z+1/2
x,-y,-z
-x,y+1/2,-z+1/2

loop_
_atom_site_label
_atom_site_type_symbol
_atom_site_fract_x
_atom_site_fract_y
_atom_site_fract_z
_atom_site_U_iso_or_equiv
_atom_site_occupancy
_atom_site_adp_type
_atom_site_refinement_flags_posn
_atom_site_refinement_flags_adp
In1 In -0.3557(5) 0.0000 0.5000 0.0195 1.0000 Uani S T
In2 In 0.1454(4) 0.16189(7) 0.44121(6) 0.0184 1.0000 Uani . .
In3 In 0.1507(4) 0.38267(7) 0.40087(5) 0.0171 1.0000 Uani . .
In4 In -0.3438(5) 0.5000 0.5000 0.0198 1.0000 Uani S T
Se5 Se -0.8562(5) 0.01188(9) 0.41789(8) 0.0184 1.0000 Uani . .
Se6 Se -0.3549(5) 0.16865(10) 0.51163(8) 0.0182 1.0000 Uani . .
Se7 Se 0.1144(6) 0.24937(12) 0.35275(8) 0.0252 1.0000 Uani . .
Se8 Se -0.3492(5) 0.47456(9) 0.37605(8) 0.0177 1.0000 Uani . .
Se9 Se -0.8416(5) 0.38967(10) 0.51124(7) 0.0177 1.0000 Uani . .
N10 N 0.619(5) 0.2403(10) 0.2367(7) 0.026(3) 1.0000 Uiso . .
C11 C 0.706(6) 0.1688(14) 0.2204(10) 0.032(5) 1.0000 Uiso . .
C12 C 0.877(7) 0.1599(14) 0.1680(10) 0.033(4) 1.0000 Uiso . .
C13 C 0.923(6) 0.2278(14) 0.1339(11) 0.034(6) 1.0000 Uiso . .
C14 C 0.818(7) 0.2986(15) 0.1511(11) 0.037(5) 1.0000 Uiso . .
C15 C 0.654(8) 0.3033(14) 0.2024(10) 0.038(5) 1.0000 Uiso . .
C16 C 0.642(9) 0.0989(17) 0.2584(12) 0.050(6) 1.0000 Uiso . .
C17 C 0.522(11) 0.386(3) 0.2265(19) 0.076(11) 1.0000 Uiso . .
H121 H 0.9589 0.1100 0.1560 0.0398 1.0000 Uiso . .
H131 H 1.0312 0.2230 0.0977 0.0409 1.0000 Uiso . .
H141 H 0.8553 0.3444 0.1284 0.0448 1.0000 Uiso . .
H161 H 0.7201 0.0524 0.2400 0.0602 1.0000 Uiso . .
H162 H 0.7572 0.1057 0.2938 0.0602 1.0000 Uiso . .
H163 H 0.4095 0.0944 0.2656 0.0602 1.0000 Uiso . .
H171 H 0.5601 0.4264 0.1986 0.0913 1.0000 Uiso . .
H172 H 0.6376 0.3993 0.2609 0.0913 1.0000 Uiso . .
H173 H 0.2893 0.3829 0.2342 0.0913 1.0000 Uiso . .
H101 H 0.5282 0.2475 0.2741 0.0311 1.0000 Uiso . .

loop_
_atom_site_aniso_label
_atom_site_aniso_U_11
_atom_site_aniso_U_22
_atom_site_aniso_U_33
_atom_site_aniso_U_23
_atom_site_aniso_U_13
_atom_site_aniso_U_12
In1 0.0110(8) 0.0174(8) 0.0302(10) 0.0041(7) 0.0000 0.0000
In2 0.0108(5) 0.0150(5) 0.0294(7) 0.0040(5) 0.0004(6) 0.0007(6)
In3 0.0125(6) 0.0148(5) 0.0241(6) -0.0030(4) 0.0009(6) -0.0019(6)
In4 0.0100(8) 0.0201(8) 0.0293(10) -0.0048(7) 0.0000 0.0000
Se5 0.0135(8) 0.0134(8) 0.0283(9) -0.0019(6) -0.0005(8) 0.0008(8)
Se6 0.0105(7) 0.0181(8) 0.0259(9) -0.0002(7) -0.0015(8) -0.0005(8)
Se7 0.0333(11) 0.0160(8) 0.0262(9) -0.0005(8) 0.0038(9) -0.0001(10)
Se8 0.0100(8) 0.0163(8) 0.0268(9) 0.0006(7) 0.0011(8) -0.0006(8)
Se9 0.0158(8) 0.0170(8) 0.0203(8) 0.0032(7) 0.0017(8) -0.0003(8)

loop_
_atom_type_symbol
_atom_type_scat_dispersion_real
_atom_type_scat_dispersion_imag
_atom_type_scat_Cromer_Mann_a1
_atom_type_scat_Cromer_Mann_b1
_atom_type_scat_Cromer_Mann_a2
_atom_type_scat_Cromer_Mann_b2
_atom_type_scat_Cromer_Mann_a3
_atom_type_scat_Cromer_Mann_b3
_atom_type_scat_Cromer_Mann_a4
_atom_type_scat_Cromer_Mann_b4
_atom_type_scat_Cromer_Mann_c
_atom_type_scat_source
C 0.0033 0.0016 2.3100 20.8439 1.0200 10.2075 1.5886 0.5687 0.8650 51.6512 0.2156 'International Tables Vol C 4.2.6.8 and 6.1.1.4'
H 0.0000 0.0000 0.4930 10.5109 0.3229 26.1257 0.1402 3.1424 0.0408 57.7998 0.0030 'International Tables Vol C 4.2.6.8 and 6.1.1.4'
N 0.0061 0.0033 12.2126 0.0057 3.1322 9.8933 2.0125 28.9975 1.1663 0.5826 -11.5290 'International Tables Vol C 4.2.6.8 and 6.1.1.4'
In -0.7276 1.3100 19.1624 0.5476 18.5596 6.3776 4.2948 25.8499 2.0396 92.8029 4.9391 'International Tables Vol C 4.2.6.8 and 6.1.1.4'
Se -0.0929 2.2259 17.0006 2.4098 5.8196 0.2726 3.9731 15.2372 4.3543 43.8163 2.8409 'International Tables Vol C 4.2.6.8 and 6.1.1.4'

loop_
_geom_angle_atom_site_label_1
_geom_angle_site_symmetry_1
_geom_angle_atom_site_label_2
_geom_angle_atom_site_label_3
_geom_angle_site_symmetry_3
_geom_angle
_geom_angle_publ_flag
Se6 3_556 In1 In2 3_456 44.72(5) yes
Se6 3_556 In1 In2 1_455 135.38(7) yes
In2 3_456 In1 In2 1_455 113.80(7) yes
Se6 3_556 In1 In2 3_556 44.70(5) yes
In2 3_456 In1 In2 3_556 66.33(2) yes
In2 1_455 In1 In2 3_556 179.88(7) yes
Se6 3_556 In1 Se5 3_556 89.63(6) yes
In2 3_456 In1 Se5 3_556 45.10(4) yes
In2 1_455 In1 Se5 3_556 85.25(6) yes
In2 3_556 In1 Se5 3_556 94.85(4) yes
Se6 3_556 In1 Se5 1_655 90.37(6) yes
In2 3_456 In1 Se5 1_655 134.90(4) yes
In2 1_455 In1 Se5 1_655 94.72(4) yes
In2 3_556 In1 Se5 1_655 85.18(6) yes
Se5 3_556 In1 Se5 1_655 179.95(9) yes
Se6 3_556 In1 Se5 3_656 89.53(6) yes
In2 3_456 In1 Se5 3_656 94.72(4) yes
In2 1_455 In1 Se5 3_656 134.90(4) yes
In2 3_556 In1 Se5 3_656 45.04(4) yes
Se5 3_556 In1 Se5 3_656 92.40(6) yes
Se6 3_556 In1 In2 . 135.20(7) yes
In2 3_456 In1 In2 . 179.88(7) yes
In2 1_455 In1 In2 . 66.33(2) yes
In2 3_556 In1 In2 . 113.55(7) yes
Se5 3_556 In1 In2 . 134.97(4) yes
Se6 3_556 In1 Se5 . 90.47(6) yes
In2 3_456 In1 Se5 . 85.25(6) yes
In2 1_455 In1 Se5 . 45.10(4) yes
In2 3_556 In1 Se5 . 134.97(4) yes
Se5 3_556 In1 Se5 . 87.55(11) yes
Se6 3_556 In1 Se6 . 179.86(12) yes
In2 3_456 In1 Se6 . 135.38(7) yes
In2 1_455 In1 Se6 . 44.72(5) yes
In2 3_556 In1 Se6 . 135.20(7) yes
Se5 3_556 In1 Se6 . 90.47(6) yes
Se5 1_655 In1 Se5 3_656 87.65(11) yes
Se5 1_655 In1 In2 . 45.04(4) yes
Se5 3_656 In1 In2 . 85.18(6) yes
Se5 1_655 In1 Se5 . 92.40(6) yes
Se5 3_656 In1 Se5 . 179.95(9) yes
In2 . In1 Se5 . 94.85(4) yes
Se5 1_655 In1 Se6 . 89.53(6) yes
Se5 3_656 In1 Se6 . 90.37(6) yes
In2 . In1 Se6 . 44.70(5) yes
Se5 . In1 Se6 . 89.63(6) yes
In1 1_655 In2 In1 . 66.33(2) yes
In1 1_655 In2 Se5 1_655 49.17(5) yes
In1 . In2 Se5 1_655 49.04(5) yes
In1 1_655 In2 Se6 1_655 51.28(5) yes
In1 . In2 Se6 1_655 102.75(6) yes
Se5 1_655 In2 Se6 1_655 100.21(7) yes
In1 1_655 In2 Se6 . 102.67(6) yes
In1 . In2 Se6 . 51.19(5) yes
Se5 1_655 In2 Se6 . 99.98(7) yes
Se6 1_655 In2 Se6 . 101.31(8) yes
In1 1_655 In2 Se7 . 140.11(7) yes
In1 . In2 Se7 . 135.46(8) yes
Se5 1_655 In2 Se7 . 113.68(8) yes
Se6 1_655 In2 Se7 . 121.65(9) yes
Se6 . In2 Se7 . 116.66(9) yes
In4 1_655 In3 Se8 1_655 52.28(5) yes
In4 1_655 In3 Se9 1_655 48.57(5) yes
Se8 1_655 In3 Se9 1_655 100.65(8) yes
In4 1_655 In3 In4 . 66.67(2) yes
Se8 1_655 In3 In4 . 103.48(6) yes
Se9 1_655 In3 In4 . 49.24(5) yes
In4 1_655 In3 Se7 . 142.92(8) yes
Se8 1_655 In3 Se7 . 118.77(8) yes
Se9 1_655 In3 Se7 . 119.00(7) yes
In4 . In3 Se7 . 137.70(7) yes
In4 1_655 In3 Se8 . 103.93(6) yes
Se8 1_655 In3 Se8 . 100.67(7) yes
Se9 1_655 In3 Se8 . 101.72(7) yes
In4 . In3 Se8 . 52.66(5) yes
Se7 . In3 Se8 . 113.13(9) yes
Se8 3_566 In4 In3 3_566 45.19(5) yes
Se8 3_566 In4 In3 . 135.46(6) yes
In3 3_566 In4 In3 . 113.90(7) yes
Se8 3_566 In4 In3 1_455 134.43(6) yes
In3 3_566 In4 In3 1_455 179.43(6) yes
In3 . In4 In3 1_455 66.67(2) yes
Se8 3_566 In4 In3 3_466 44.92(5) yes
In3 3_566 In4 In3 3_466 66.67(2) yes
In3 . In4 In3 3_466 179.43(6) yes
In3 1_455 In4 In3 3_466 112.75(7) yes
Se8 3_566 In4 Se9 1_655 90.68(6) yes
In3 3_566 In4 Se9 1_655 85.01(6) yes
In3 . In4 Se9 1_655 44.89(4) yes
In3 1_455 In4 Se9 1_655 95.46(5) yes
In3 3_466 In4 Se9 1_655 135.44(4) yes
Se8 3_566 In4 Se9 3_666 89.94(6) yes
In3 3_566 In4 Se9 3_666 44.89(4) yes
In3 . In4 Se9 3_666 85.01(6) yes
In3 1_455 In4 Se9 3_666 135.44(4) yes
In3 3_466 In4 Se9 3_666 95.46(5) yes
Se8 3_566 In4 Se9 3_566 89.32(6) yes
In3 3_566 In4 Se9 3_566 94.81(4) yes
In3 . In4 Se9 3_566 135.09(4) yes
In3 1_455 In4 Se9 3_566 84.72(6) yes
In3 3_466 In4 Se9 3_566 44.58(4) yes
Se8 3_566 In4 Se8 . 179.16(12) yes
In3 3_566 In4 Se8 . 135.46(6) yes
In3 . In4 Se8 . 45.19(5) yes
In3 1_455 In4 Se8 . 44.92(5) yes
In3 3_466 In4 Se8 . 134.43(6) yes
Se8 3_566 In4 Se9 . 90.07(6) yes
In3 3_566 In4 Se9 . 135.09(4) yes
In3 . In4 Se9 . 94.81(4) yes
In3 1_455 In4 Se9 . 44.58(4) yes
In3 3_466 In4 Se9 . 84.72(6) yes
Se9 1_655 In4 Se9 3_666 86.35(10) yes
Se9 1_655 In4 Se9 3_566 179.75(8) yes
Se9 3_666 In4 Se9 3_566 93.39(5) yes
Se9 1_655 In4 Se8 . 89.94(6) yes
Se9 3_666 In4 Se8 . 90.68(6) yes
Se9 3_566 In4 Se8 . 90.07(6) yes
Se9 1_655 In4 Se9 . 93.39(5) yes
Se9 3_666 In4 Se9 . 179.75(8) yes
Se9 3_566 In4 Se9 . 86.86(10) yes
Se8 . In4 Se9 . 89.32(6) yes
In1 . Se5 In1 1_455 92.40(6) yes
In1 . Se5 In2 1_455 85.73(6) yes
In1 1_455 Se5 In2 1_455 85.93(6) yes
In1 . Se6 In2 . 84.11(7) yes
In1 . Se6 In2 1_455 84.00(7) yes
In2 . Se6 In2 1_455 101.31(8) yes
In2 . Se7 In3 . 99.21(8) yes
In4 . Se8 In3 1_455 82.80(7) yes
In4 . Se8 In3 . 82.15(7) yes
In3 1_455 Se8 In3 . 100.67(7) yes
In4 3_466 Se9 In4 . 93.39(5) yes
In4 3_466 Se9 In3 1_455 85.87(6) yes
In4 . Se9 In3 1_455 86.85(6) yes
C11 . N10 C15 . 122.1(20) yes
C11 . N10 H101 . 118.9 no
C15 . N10 H101 . 118.9 no
N10 . C11 C12 . 119(2) yes
N10 . C11 C16 . 121(2) yes
C12 . C11 C16 . 121(2) yes
C11 . C12 C13 . 118(2) yes
C11 . C12 H121 . 121.2 no
C13 . C12 H121 . 121.2 no
C12 . C13 C14 . 122(2) yes
C12 . C13 H131 . 119.2 no
C14 . C13 H131 . 119.2 no
C13 . C14 C15 . 118(2) yes
C13 . C14 H141 . 121.1 no
C15 . C14 H141 . 121.1 no
C14 . C15 N10 . 122(2) yes
C14 . C15 C17 . 121(3) yes
N10 . C15 C17 . 117(2) yes
C11 . C16 H161 . 109.5 no
C11 . C16 H162 . 109.5 no
H161 . C16 H162 . 109.4 no
C11 . C16 H163 . 109.5 no
H161 . C16 H163 . 109.5 no
H162 . C16 H163 . 109.5 no
C15 . C17 H171 . 109.5 no
C15 . C17 H172 . 109.4 no
H171 . C17 H172 . 109.5 no
C15 . C17 H173 . 109.5 no
H171 . C17 H173 . 109.5 no
H172 . C17 H173 . 109.5 no

loop_
_geom_bond_atom_site_label_1
_geom_bond_atom_site_label_2
_geom_bond_site_symmetry_2
_geom_bond_distance
_geom_bond_publ_flag
In1 Se6 3_556 2.8687(17) yes
In1 Se5 3_556 2.775(3) yes
In1 Se5 1_655 2.772(3) yes
In1 Se5 3_656 2.772(3) yes
In1 Se5 . 2.775(3) yes
In1 Se6 . 2.8687(17) yes
In2 Se5 1_655 2.597(2) yes
In2 Se6 1_655 2.587(2) yes
In2 Se6 . 2.589(2) yes
In2 Se7 . 2.538(2) yes
In3 Se8 1_655 2.601(2) yes
In3 Se9 1_655 2.569(2) yes
In3 Se7 . 2.524(2) yes
In3 Se8 . 2.600(2) yes
In4 Se8 3_566 2.9136(18) yes
In4 Se9 1_655 2.757(2) yes
In4 Se9 3_666 2.757(2) yes
In4 Se9 3_566 2.744(2) yes
In4 Se8 . 2.9136(18) yes
In4 Se9 . 2.744(2) yes
N10 C11 . 1.32(3) yes
N10 C15 . 1.34(3) yes
N10 H101 . 0.950 no
C11 C12 . 1.40(3) yes
C11 C16 . 1.50(4) yes
C12 C13 . 1.41(3) yes
C12 H121 . 0.950 no
C13 C14 . 1.33(4) yes
C13 H131 . 0.950 no
C14 C15 . 1.36(4) yes
C14 H141 . 0.950 no
C15 C17 . 1.61(5) yes
C16 H161 . 0.950 no
C16 H162 . 0.950 no
C16 H163 . 0.950 no
C17 H171 . 0.950 no
C17 H172 . 0.950 no
C17 H173 . 0.950 no
